data_4036089
loop_
_publ_author_name
'Brosius, Victor'
'M\"uller, Matthias'
'Borstelmann, Jan'
'Rominger, Frank'
'Freudenberg, Jan'
'Bunz, Uwe H. F.'

_publ_section_title
;
 Azaacenodibenzosuberones.
;
_journal_name_full 'The Journal of organic chemistry'
_journal_paper_doi 10.1021/acs.joc.9b02756
_journal_year 2019
_chemical_formula_sum 'C84 H86 N4 O2 Si2'
_chemical_formula_weight 1239.74
_chemical_name_common '3g in manuscript'
_space_group_crystal_system monoclinic
_space_group_IT_number 15
_space_group_name_Hall '-C 2yc'
_space_group_name_H-M_alt 'C 1 2/c 1'
_atom_sites_solution_hydrogens geom
_audit_creation_method SHELXL-2018/3
_cell_angle_alpha 90
_cell_angle_beta 105.698(8)
_cell_angle_gamma 90
_cell_formula_units_Z 4
_cell_length_a 34.619(4)
_cell_length_b 12.3766(10)
_cell_length_c 17.2734(17)
_cell_measurement_reflns_used 4652
_cell_measurement_temperature 200(2)
_cell_measurement_theta_max 65.98
_cell_measurement_theta_min 2.65
_cell_volume 7125.0(13)
_computing_cell_refinement 'X-Area Recipe 1.33.0.0 (STOE, 2015)'
_computing_data_collection 'X-Area Pilatus3_SV 1.31.144.0 (STOE, 2018)'
_computing_data_reduction 'X-Area Integrate 1.73.0.0 (STOE, 2018)'
_computing_molecular_graphics 'Bruker SHELXTL'
_computing_publication_material 'Bruker SHELXTL'
_computing_structure_refinement 'SHELXL-2018/3 (Sheldrick, 2018)'
_computing_structure_solution 'SHELXT-2014 (Sheldrick 2014)'
_diffrn_ambient_temperature 200(2)
_diffrn_detector_area_resol_mean 5.81
_diffrn_measured_fraction_theta_full 0.992
_diffrn_measured_fraction_theta_max 0.992
_diffrn_measurement_device_type 'STOE Stadivari'
_diffrn_measurement_method 'rotation method, \w scans'
_diffrn_radiation_type CuK\a
_diffrn_radiation_wavelength 1.54178
_diffrn_reflns_av_R_equivalents 0.1696
_diffrn_reflns_av_unetI/netI 0.0951
_diffrn_reflns_Laue_measured_fraction_full 0.992
_diffrn_reflns_Laue_measured_fraction_max 0.992
_diffrn_reflns_limit_h_max 33
_diffrn_reflns_limit_h_min -33
_diffrn_reflns_limit_k_max 6
_diffrn_reflns_limit_k_min -12
_diffrn_reflns_limit_l_max 16
_diffrn_reflns_limit_l_min -16
_diffrn_reflns_number 13127
_diffrn_reflns_point_group_measured_fraction_full 0.992
_diffrn_reflns_point_group_measured_fraction_max 0.992
_diffrn_reflns_theta_full 48.446
_diffrn_reflns_theta_max 48.446
_diffrn_reflns_theta_min 2.652
_diffrn_source 'Genix3D Cu HF'
_exptl_absorpt_coefficient_mu 0.834
_exptl_absorpt_correction_T_max 1.805
_exptl_absorpt_correction_T_min 0.455
_exptl_absorpt_correction_type multi-scan
_exptl_absorpt_process_details 'STOE X-AREA LANA'
_exptl_crystal_colour green
_exptl_crystal_density_diffrn 1.156
_exptl_crystal_description brick
_exptl_crystal_F_000 2648
_exptl_crystal_size_max 0.074
_exptl_crystal_size_mid 0.061
_exptl_crystal_size_min 0.020
_refine_diff_density_max 0.319
_refine_diff_density_min -0.236
_refine_diff_density_rms 0.049
_refine_ls_extinction_method none
_refine_ls_goodness_of_fit_ref 1.022
_refine_ls_hydrogen_treatment constr
_refine_ls_matrix_type full
_refine_ls_number_parameters 415
_refine_ls_number_reflns 3382
_refine_ls_number_restraints 376
_refine_ls_restrained_S_all 0.970
_refine_ls_R_factor_all 0.1885
_refine_ls_R_factor_gt 0.0975
_refine_ls_shift/su_max 0.000
_refine_ls_shift/su_mean 0.000
_refine_ls_structure_factor_coef Fsqd
_refine_ls_weighting_details 'w=1/[\s^2^(Fo^2^)+(0.1491P)^2^+16.0638P] where P=(Fo^2^+2Fc^2^)/3'
_refine_ls_weighting_scheme calc
_refine_ls_wR_factor_gt 0.2377
_refine_ls_wR_factor_ref 0.3008
_reflns_Friedel_coverage 0.000
_reflns_number_gt 1684
_reflns_number_total 3382
_reflns_threshold_expression 'I > 2\s(I)'
_cod_data_source_file jo9b02756_si_002.cif
_cod_data_source_block vb13
_cod_original_cell_volume 7125.0(12)
_cod_original_sg_symbol_H-M 'C 2/c'
_cod_database_code 4036089
_shelx_shelxl_version_number 2018/3
_shelx_space_group_comment
; 
The symmetry employed for this shelxl refinement is uniquely defined 
by the following loop, which should always be used as a source of 
symmetry information in preference to the above space-group names. 
They are only intended as comments. 
;
_shelx_estimated_absorpt_t_min 0.941
_shelx_estimated_absorpt_t_max 0.984
_exptl_absorpt_special_details 'X-Area LANA 1.70.0.0 (STOE, 2017)'

loop_
_space_group_symop_operation_xyz
'x, y, z'
'-x, y, -z+1/2'
'x+1/2, y+1/2, z'
'-x+1/2, y+1/2, -z+1/2'
'-x, -y, -z'
'x, -y, z-1/2'
'-x+1/2, -y+1/2, -z'
'x+1/2, -y+1/2, z-1/2'

loop_
_atom_site_label
_atom_site_type_symbol
_atom_site_fract_x
_atom_site_fract_y
_atom_site_fract_z
_atom_site_U_iso_or_equiv
_atom_site_adp_type
_atom_site_occupancy
_atom_site_site_symmetry_order
_atom_site_calc_flag
_atom_site_refinement_flags_posn
_atom_site_refinement_flags_adp
Si1 Si 0.33829(9) 0.5830(3) 0.71714(17) 0.0955(11) Uani 1 1 d . .
C1 C 0.2985(3) 0.4023(8) 0.6103(6) 0.073(3) Uani 1 1 d . .
C2 C 0.3168(3) 0.4713(9) 0.6549(6) 0.088(3) Uani 1 1 d . .
C11 C 0.2746(3) 0.3247(8) 0.5565(5) 0.076(3) Uani 1 1 d . .
C12 C 0.2928(3) 0.2493(7) 0.5143(5) 0.071(2) Uani 1 1 d . .
C13 C 0.3347(3) 0.2492(8) 0.5260(5) 0.076(2) Uani 1 1 d . .
H13 H 0.351076 0.296501 0.564508 0.091 Uiso 1 1 calc R U
C14 C 0.3523(3) 0.1802(7) 0.4816(5) 0.069(2) Uani 1 1 d . .
N15 N 0.3933(2) 0.1845(6) 0.4932(4) 0.077(2) Uani 1 1 d . .
C16 C 0.4078(3) 0.1229(8) 0.4453(5) 0.076(2) Uani 1 1 d . .
C17 C 0.4525(3) 0.1322(8) 0.4612(6) 0.076(2) Uani 1 1 d . .
C18 C 0.4758(3) 0.1567(8) 0.5387(6) 0.086(3) Uani 1 1 d . .
H18 H 0.463427 0.157623 0.581435 0.103 Uiso 1 1 calc R U
C19 C 0.5155(3) 0.1791(9) 0.5550(7) 0.101(3) Uani 1 1 d . .
H19 H 0.530532 0.194088 0.608613 0.121 Uiso 1 1 calc R U
C20 C 0.5338(3) 0.1801(9) 0.4948(7) 0.108(4) Uani 1 1 d . .
H20 H 0.561875 0.193308 0.506792 0.129 Uiso 1 1 calc R U
C21 C 0.5123(3) 0.1624(9) 0.4173(6) 0.097(3) Uani 1 1 d . .
H21 H 0.525119 0.168784 0.375340 0.116 Uiso 1 1 calc R U
C22 C 0.4712(3) 0.1348(8) 0.3981(6) 0.081(3) Uani 1 1 d . .
C23 C 0.4516(3) 0.1079(10) 0.3141(6) 0.092(3) Uani 1 1 d . .
O23 O 0.45803(19) 0.1608(7) 0.2592(4) 0.111(2) Uani 1 1 d . .
C24 C 0.4281(3) 0.0072(9) 0.2955(5) 0.085(3) Uani 1 1 d . .
C25 C 0.4358(3) -0.0596(10) 0.2377(6) 0.100(3) Uani 1 1 d . .
H25 H 0.454697 -0.037422 0.209815 0.120 Uiso 1 1 calc R U
C26 C 0.4168(3) -0.1578(10) 0.2195(6) 0.107(3) Uani 1 1 d . .
H26 H 0.423201 -0.204502 0.181060 0.128 Uiso 1 1 calc R U
C27 C 0.3883(3) -0.1871(9) 0.2579(6) 0.097(3) Uani 1 1 d . .
H27 H 0.374800 -0.254363 0.245892 0.116 Uiso 1 1 calc R U
C28 C 0.3795(3) -0.1190(9) 0.3136(6) 0.089(3) Uani 1 1 d . .
H28 H 0.359516 -0.140095 0.338937 0.107 Uiso 1 1 calc R U
C29 C 0.3985(3) -0.0214(9) 0.3338(5) 0.082(3) Uani 1 1 d . .
C30 C 0.3836(3) 0.0512(8) 0.3878(5) 0.079(3) Uani 1 1 d . .
N31 N 0.3446(2) 0.0441(6) 0.3778(4) 0.080(2) Uani 1 1 d . .
C32 C 0.3280(3) 0.1106(8) 0.4257(5) 0.074(2) Uani 1 1 d . .
C33 C 0.2872(3) 0.1062(8) 0.4145(5) 0.076(3) Uani 1 1 d . .
H33 H 0.271512 0.056045 0.377306 0.091 Uiso 1 1 calc R U
C34 C 0.2685(3) 0.1759(7) 0.4579(5) 0.068(2) Uani 1 1 d . .
C41 C 0.3008(4) 0.6134(9) 0.7748(7) 0.111(3) Uani 1 1 d . .
H41 H 0.312953 0.669130 0.816188 0.133 Uiso 1 1 calc R U
C42 C 0.2610(4) 0.6619(10) 0.7195(8) 0.123(4) Uani 1 1 d . .
H42A H 0.267257 0.730161 0.695689 0.148 Uiso 1 1 calc R U
H42B H 0.249815 0.610845 0.674949 0.148 Uiso 1 1 calc R U
C43 C 0.2300(4) 0.6837(11) 0.7628(8) 0.139(4) Uani 1 1 d . .
H43A H 0.204947 0.708211 0.723833 0.167 Uiso 1 1 calc R U
H43B H 0.239406 0.742245 0.802403 0.167 Uiso 1 1 calc R U
C44 C 0.2214(5) 0.5831(13) 0.8059(8) 0.151(5) Uani 1 1 d . .
H44A H 0.201978 0.601766 0.836724 0.182 Uiso 1 1 calc R U
H44B H 0.208648 0.528161 0.765346 0.182 Uiso 1 1 calc R U
C45 C 0.2582(4) 0.5353(12) 0.8621(8) 0.143(4) Uani 1 1 d . .
H45A H 0.251109 0.466135 0.883717 0.172 Uiso 1 1 calc R U
H45B H 0.268492 0.585026 0.907966 0.172 Uiso 1 1 calc R U
C46 C 0.2913(4) 0.5151(10) 0.8188(7) 0.128(4) Uani 1 1 d . .
H46A H 0.316039 0.491492 0.859024 0.153 Uiso 1 1 calc R U
H46B H 0.282609 0.455472 0.779750 0.153 Uiso 1 1 calc R U
C51 C 0.3862(3) 0.5371(10) 0.7871(7) 0.116(3) Uani 1 1 d . .
H51 H 0.378516 0.471450 0.813325 0.139 Uiso 1 1 calc R U
C52 C 0.4043(4) 0.6101(11) 0.8550(7) 0.152(5) Uani 1 1 d . .
H52A H 0.383693 0.628392 0.882915 0.182 Uiso 1 1 calc R U
H52B H 0.412245 0.677975 0.833158 0.182 Uiso 1 1 calc R U
C53 C 0.4408(5) 0.5639(14) 0.9162(10) 0.188(7) Uani 1 1 d . .
H53A H 0.452600 0.619810 0.956674 0.226 Uiso 1 1 calc R U
H53B H 0.432499 0.502150 0.944404 0.226 Uiso 1 1 calc R U
C54 C 0.4715(5) 0.5272(15) 0.8753(11) 0.194(7) Uani 1 1 d . .
H54A H 0.494059 0.492906 0.915433 0.233 Uiso 1 1 calc R U
H54B H 0.482095 0.590914 0.853108 0.233 Uiso 1 1 calc R U
C55 C 0.4543(4) 0.4468(14) 0.8072(9) 0.180(6) Uani 1 1 d . .
H55A H 0.475018 0.428874 0.779318 0.216 Uiso 1 1 calc R U
H55B H 0.446465 0.379252 0.829605 0.216 Uiso 1 1 calc R U
C56 C 0.4179(3) 0.4963(12) 0.7477(8) 0.138(4) Uani 1 1 d . .
H56A H 0.405569 0.441513 0.706653 0.166 Uiso 1 1 calc R U
H56B H 0.426823 0.557331 0.719706 0.166 Uiso 1 1 calc R U
C61 C 0.3414(4) 0.6918(10) 0.6458(7) 0.116(3) Uani 1 1 d . .
H61 H 0.312054 0.699926 0.619125 0.139 Uiso 1 1 calc R U
C62 C 0.3495(3) 0.8050(9) 0.6808(7) 0.113(3) Uani 1 1 d . .
H62A H 0.329425 0.821627 0.710334 0.135 Uiso 1 1 calc R U
H62B H 0.376262 0.805357 0.720221 0.135 Uiso 1 1 calc R U
C63 C 0.3484(5) 0.8937(13) 0.6202(9) 0.158(5) Uani 1 1 d . .
H63A H 0.320540 0.920688 0.601489 0.190 Uiso 1 1 calc R U
H63B H 0.365248 0.954206 0.648227 0.190 Uiso 1 1 calc R U
C64 C 0.3607(8) 0.8680(15) 0.5558(13) 0.246(11) Uani 1 1 d . .
H64A H 0.390324 0.874137 0.571183 0.295 Uiso 1 1 calc R U
H64B H 0.350195 0.923729 0.514401 0.295 Uiso 1 1 calc R U
C65 C 0.3502(6) 0.7609(13) 0.5171(9) 0.183(6) Uani 1 1 d . .
H65A H 0.368244 0.744737 0.482866 0.220 Uiso 1 1 calc R U
H65B H 0.322337 0.762860 0.482185 0.220 Uiso 1 1 calc R U
C66 C 0.3539(8) 0.6724(13) 0.5793(10) 0.246(11) Uani 1 1 d . .
H66A H 0.338915 0.608912 0.551773 0.295 Uiso 1 1 calc R U
H66B H 0.382528 0.651344 0.597432 0.295 Uiso 1 1 calc R U

loop_
_atom_site_aniso_label
_atom_site_aniso_U_11
_atom_site_aniso_U_22
_atom_site_aniso_U_33
_atom_site_aniso_U_23
_atom_site_aniso_U_13
_atom_site_aniso_U_12
Si1 0.092(2) 0.107(2) 0.085(2) -0.0162(19) 0.0200(17) -0.0119(18)
C1 0.062(6) 0.089(7) 0.078(7) -0.004(5) 0.035(5) 0.006(5)
C2 0.082(7) 0.100(8) 0.085(7) -0.011(5) 0.025(6) 0.002(6)
C11 0.069(7) 0.095(7) 0.064(6) -0.007(5) 0.020(5) 0.003(5)
C12 0.061(5) 0.092(6) 0.060(5) -0.007(4) 0.018(4) -0.005(5)
C13 0.060(5) 0.102(7) 0.064(6) -0.002(5) 0.014(5) 0.005(5)
C14 0.053(5) 0.091(6) 0.060(5) 0.005(4) 0.011(4) 0.007(4)
N15 0.057(4) 0.106(6) 0.070(5) 0.002(4) 0.020(4) 0.006(4)
C16 0.065(5) 0.105(7) 0.061(6) 0.001(5) 0.022(4) 0.002(5)
C17 0.064(5) 0.093(7) 0.071(5) 0.004(5) 0.017(4) 0.016(5)
C18 0.072(5) 0.116(8) 0.069(5) 0.000(6) 0.017(4) 0.017(6)
C19 0.072(6) 0.138(9) 0.090(7) -0.005(7) 0.017(5) 0.013(6)
C20 0.060(6) 0.165(11) 0.094(6) -0.008(8) 0.013(5) 0.009(7)
C21 0.060(5) 0.145(10) 0.085(6) 0.002(7) 0.019(5) 0.015(6)
C22 0.055(5) 0.114(7) 0.071(5) 0.005(5) 0.012(4) 0.019(5)
C23 0.065(6) 0.148(8) 0.067(5) 0.001(6) 0.022(5) 0.006(5)
O23 0.080(5) 0.172(7) 0.085(4) 0.014(5) 0.031(4) -0.001(4)
C24 0.069(6) 0.124(7) 0.061(6) -0.007(5) 0.018(5) 0.014(5)
C25 0.082(8) 0.142(9) 0.079(7) -0.016(6) 0.031(6) 0.009(6)
C26 0.107(9) 0.134(9) 0.086(8) -0.027(7) 0.037(7) 0.017(7)
C27 0.088(7) 0.120(8) 0.079(7) -0.014(6) 0.018(6) 0.017(6)
C28 0.083(7) 0.109(7) 0.078(7) -0.002(5) 0.029(6) 0.019(5)
C29 0.077(7) 0.106(7) 0.068(6) 0.001(5) 0.026(5) 0.019(5)
C30 0.068(5) 0.099(7) 0.072(6) -0.005(5) 0.021(5) 0.006(5)
N31 0.066(4) 0.102(6) 0.071(5) 0.000(4) 0.020(4) 0.007(4)
C32 0.061(5) 0.099(7) 0.063(6) 0.000(4) 0.018(4) -0.002(5)
C33 0.061(5) 0.100(7) 0.068(6) -0.010(5) 0.019(5) -0.003(5)
C34 0.065(6) 0.085(6) 0.055(5) -0.003(4) 0.015(4) 0.001(4)
C41 0.132(8) 0.115(8) 0.098(8) -0.027(6) 0.049(6) -0.011(7)
C42 0.110(8) 0.131(10) 0.136(10) -0.037(7) 0.048(7) -0.017(7)
C43 0.105(9) 0.176(12) 0.139(11) -0.050(8) 0.039(7) -0.008(8)
C44 0.152(11) 0.198(14) 0.115(11) -0.056(9) 0.056(8) -0.034(10)
C45 0.166(11) 0.174(12) 0.102(9) -0.048(8) 0.058(7) -0.046(9)
C46 0.149(10) 0.140(10) 0.104(9) -0.019(7) 0.052(8) -0.028(8)
C51 0.099(7) 0.136(10) 0.098(7) -0.027(6) 0.004(6) -0.014(7)
C52 0.181(12) 0.117(10) 0.114(9) -0.013(7) -0.034(8) 0.018(9)
C53 0.190(15) 0.162(14) 0.151(13) -0.021(10) -0.058(9) 0.038(12)
C54 0.138(13) 0.193(17) 0.195(16) -0.005(11) -0.052(10) 0.004(11)
C55 0.111(10) 0.215(17) 0.183(14) -0.017(10) -0.015(9) 0.027(10)
C56 0.092(8) 0.186(13) 0.126(9) 0.002(8) 0.009(6) 0.015(8)
C61 0.108(9) 0.138(8) 0.097(8) -0.021(7) 0.021(7) -0.027(7)
C62 0.097(8) 0.113(8) 0.122(9) 0.003(6) 0.018(7) 0.003(7)
C63 0.174(14) 0.148(11) 0.145(12) 0.021(9) 0.030(10) -0.015(10)
C64 0.42(3) 0.132(11) 0.24(2) 0.024(12) 0.19(2) -0.022(16)
C65 0.255(18) 0.167(12) 0.154(12) 0.018(9) 0.100(13) -0.034(13)
C66 0.50(4) 0.135(12) 0.163(14) 0.007(9) 0.190(19) 0.005(16)

loop_
_atom_type_symbol
_atom_type_description
_atom_type_scat_dispersion_real
_atom_type_scat_dispersion_imag
_atom_type_scat_source
C C 0.0181 0.0091 'International Tables Vol C Tables 4.2.6.8 and 6.1.1.4'
H H 0.0000 0.0000 'International Tables Vol C Tables 4.2.6.8 and 6.1.1.4'
N N 0.0311 0.0180 'International Tables Vol C Tables 4.2.6.8 and 6.1.1.4'
O O 0.0492 0.0322 'International Tables Vol C Tables 4.2.6.8 and 6.1.1.4'
Si Si 0.2541 0.3302 'International Tables Vol C Tables 4.2.6.8 and 6.1.1.4'

loop_
_geom_angle_atom_site_label_1
_geom_angle_atom_site_label_2
_geom_angle_atom_site_label_3
_geom_angle
_geom_angle_site_symmetry_3
C2 Si1 C61 104.6(5) .
C2 Si1 C51 107.9(5) .
C61 Si1 C51 117.0(6) .
C2 Si1 C41 103.9(5) .
C61 Si1 C41 112.4(6) .
C51 Si1 C41 109.9(5) .
C2 C1 C11 176.5(10) .
C1 C2 Si1 172.8(10) .
C12 C11 C1 120.7(8) .
C12 C11 C34 119.1(8) 7_556
C1 C11 C34 120.2(8) 7_556
C13 C12 C34 119.5(8) .
C13 C12 C11 120.4(8) .
C34 C12 C11 120.0(8) .
C14 C13 C12 120.5(9) .
C14 C13 H13 119.7 .
C12 C13 H13 119.7 .
N15 C14 C13 118.9(9) .
N15 C14 C32 122.0(8) .
C13 C14 C32 119.1(8) .
C16 N15 C14 116.0(8) .
N15 C16 C30 123.0(9) .
N15 C16 C17 113.0(8) .
C30 C16 C17 124.0(9) .
C18 C17 C22 117.9(9) .
C18 C17 C16 119.4(8) .
C22 C17 C16 121.8(8) .
C19 C18 C17 122.3(9) .
C19 C18 H18 118.8 .
C17 C18 H18 118.8 .
C18 C19 C20 120.1(10) .
C18 C19 H19 120.0 .
C20 C19 H19 120.0 .
C19 C20 C21 120.4(10) .
C19 C20 H20 119.8 .
C21 C20 H20 119.8 .
C20 C21 C22 121.2(9) .
C20 C21 H21 119.4 .
C22 C21 H21 119.4 .
C21 C22 C17 117.9(9) .
C21 C22 C23 117.1(9) .
C17 C22 C23 125.0(9) .
O23 C23 C22 120.9(11) .
O23 C23 C24 119.3(10) .
C22 C23 C24 119.2(10) .
C25 C24 C29 120.0(11) .
C25 C24 C23 117.3(9) .
C29 C24 C23 122.7(9) .
C24 C25 C26 121.3(11) .
C24 C25 H25 119.4 .
C26 C25 H25 119.4 .
C27 C26 C25 118.9(10) .
C27 C26 H26 120.6 .
C25 C26 H26 120.6 .
C28 C27 C26 120.0(11) .
C28 C27 H27 120.0 .
C26 C27 H27 120.0 .
C29 C28 C27 122.4(10) .
C29 C28 H28 118.8 .
C27 C28 H28 118.8 .
C28 C29 C24 117.4(9) .
C28 C29 C30 118.0(9) .
C24 C29 C30 124.3(10) .
N31 C30 C16 121.5(8) .
N31 C30 C29 113.2(9) .
C16 C30 C29 125.3(9) .
C30 N31 C32 117.0(8) .
C33 C32 C14 122.0(9) .
C33 C32 N31 117.7(9) .
C14 C32 N31 120.3(8) .
C32 C33 C34 120.2(9) .
C32 C33 H33 119.9 .
C34 C33 H33 119.9 .
C33 C34 C12 118.7(8) .
C33 C34 C11 120.5(8) 7_556
C12 C34 C11 120.8(8) 7_556
C46 C41 C42 109.6(10) .
C46 C41 Si1 112.4(8) .
C42 C41 Si1 112.0(7) .
C46 C41 H41 107.5 .
C42 C41 H41 107.5 .
Si1 C41 H41 107.5 .
C43 C42 C41 113.5(10) .
C43 C42 H42A 108.9 .
C41 C42 H42A 108.9 .
C43 C42 H42B 108.9 .
C41 C42 H42B 108.9 .
H42A C42 H42B 107.7 .
C42 C43 C44 111.2(12) .
C42 C43 H43A 109.4 .
C44 C43 H43A 109.4 .
C42 C43 H43B 109.4 .
C44 C43 H43B 109.4 .
H43A C43 H43B 108.0 .
C45 C44 C43 113.3(13) .
C45 C44 H44A 108.9 .
C43 C44 H44A 108.9 .
C45 C44 H44B 108.9 .
C43 C44 H44B 108.9 .
H44A C44 H44B 107.7 .
C44 C45 C46 111.2(11) .
C44 C45 H45A 109.4 .
C46 C45 H45A 109.4 .
C44 C45 H45B 109.4 .
C46 C45 H45B 109.4 .
H45A C45 H45B 108.0 .
C41 C46 C45 113.7(11) .
C41 C46 H46A 108.8 .
C45 C46 H46A 108.8 .
C41 C46 H46B 108.8 .
C45 C46 H46B 108.8 .
H46A C46 H46B 107.7 .
C52 C51 C56 110.7(10) .
C52 C51 Si1 116.2(9) .
C56 C51 Si1 115.7(8) .
C52 C51 H51 104.2 .
C56 C51 H51 104.2 .
Si1 C51 H51 104.2 .
C51 C52 C53 114.6(11) .
C51 C52 H52A 108.6 .
C53 C52 H52A 108.6 .
C51 C52 H52B 108.6 .
C53 C52 H52B 108.6 .
H52A C52 H52B 107.6 .
C54 C53 C52 110.3(15) .
C54 C53 H53A 109.6 .
C52 C53 H53A 109.6 .
C54 C53 H53B 109.6 .
C52 C53 H53B 109.6 .
H53A C53 H53B 108.1 .
C53 C54 C55 112.5(15) .
C53 C54 H54A 109.1 .
C55 C54 H54A 109.1 .
C53 C54 H54B 109.1 .
C55 C54 H54B 109.1 .
H54A C54 H54B 107.8 .
C56 C55 C54 109.5(13) .
C56 C55 H55A 109.8 .
C54 C55 H55A 109.8 .
C56 C55 H55B 109.8 .
C54 C55 H55B 109.8 .
H55A C55 H55B 108.2 .
C55 C56 C51 113.3(11) .
C55 C56 H56A 108.9 .
C51 C56 H56A 108.9 .
C55 C56 H56B 108.9 .
C51 C56 H56B 108.9 .
H56A C56 H56B 107.7 .
C66 C61 C62 115.6(12) .
C66 C61 Si1 121.8(11) .
C62 C61 Si1 116.3(8) .
C66 C61 H61 98.4 .
C62 C61 H61 98.4 .
Si1 C61 H61 98.4 .
C63 C62 C61 115.3(11) .
C63 C62 H62A 108.4 .
C61 C62 H62A 108.4 .
C63 C62 H62B 108.4 .
C61 C62 H62B 108.4 .
H62A C62 H62B 107.5 .
C64 C63 C62 116.8(16) .
C64 C63 H63A 108.1 .
C62 C63 H63A 108.1 .
C64 C63 H63B 108.1 .
C62 C63 H63B 108.1 .
H63A C63 H63B 107.3 .
C63 C64 C65 119.7(18) .
C63 C64 H64A 107.4 .
C65 C64 H64A 107.4 .
C63 C64 H64B 107.4 .
C65 C64 H64B 107.4 .
H64A C64 H64B 106.9 .
C64 C65 C66 111.2(14) .
C64 C65 H65A 109.4 .
C66 C65 H65A 109.4 .
C64 C65 H65B 109.4 .
C66 C65 H65B 109.4 .
H65A C65 H65B 108.0 .
C61 C66 C65 119.3(15) .
C61 C66 H66A 107.5 .
C65 C66 H66A 107.5 .
C61 C66 H66B 107.5 .
C65 C66 H66B 107.5 .
H66A C66 H66B 107.0 .

loop_
_geom_bond_atom_site_label_1
_geom_bond_atom_site_label_2
_geom_bond_distance
_geom_bond_site_symmetry_2
Si1 C2 1.785(12) .
Si1 C61 1.848(12) .
Si1 C51 1.856(11) .
Si1 C41 1.875(11) .
C1 C2 1.209(12) .
C1 C11 1.433(13) .
C11 C12 1.432(12) .
C11 C34 1.442(12) 7_556
C12 C13 1.409(11) .
C12 C34 1.428(11) .
C13 C14 1.393(11) .
C13 H13 0.9500 .
C14 N15 1.378(10) .
C14 C32 1.395(12) .
N15 C16 1.321(10) .
C16 C30 1.423(12) .
C16 C17 1.501(12) .
C17 C18 1.396(12) .
C17 C22 1.411(12) .
C18 C19 1.354(13) .
C18 H18 0.9500 .
C19 C20 1.356(13) .
C19 H19 0.9500 .
C20 C21 1.364(13) .
C20 H20 0.9500 .
C21 C22 1.410(13) .
C21 H21 0.9500 .
C22 C23 1.465(13) .
C23 O23 1.222(11) .
C23 C24 1.476(14) .
C24 C25 1.378(13) .
C24 C29 1.407(12) .
C25 C26 1.378(14) .
C25 H25 0.9500 .
C26 C27 1.378(14) .
C26 H26 0.9500 .
C27 C28 1.374(12) .
C27 H27 0.9500 .
C28 C29 1.374(13) .
C28 H28 0.9500 .
C29 C30 1.483(13) .
C30 N31 1.318(10) .
N31 C32 1.398(11) .
C32 C33 1.373(11) .
C33 C34 1.411(11) .
C33 H33 0.9500 .
C41 C46 1.518(15) .
C41 C42 1.569(15) .
C41 H41 1.0000 .
C42 C43 1.488(15) .
C42 H42A 0.9900 .
C42 H42B 0.9900 .
C43 C44 1.521(18) .
C43 H43A 0.9900 .
C43 H43B 0.9900 .
C44 C45 1.500(18) .
C44 H44A 0.9900 .
C44 H44B 0.9900 .
C45 C46 1.549(16) .
C45 H45A 0.9900 .
C45 H45B 0.9900 .
C46 H46A 0.9900 .
C46 H46B 0.9900 .
C51 C52 1.479(14) .
C51 C56 1.526(15) .
C51 H51 1.0000 .
C52 C53 1.522(17) .
C52 H52A 0.9900 .
C52 H52B 0.9900 .
C53 C54 1.50(2) .
C53 H53A 0.9900 .
C53 H53B 0.9900 .
C54 C55 1.53(2) .
C54 H54A 0.9900 .
C54 H54B 0.9900 .
C55 C56 1.525(16) .
C55 H55A 0.9900 .
C55 H55B 0.9900 .
C56 H56A 0.9900 .
C56 H56B 0.9900 .
C61 C66 1.354(16) .
C61 C62 1.521(14) .
C61 H61 1.0000 .
C62 C63 1.510(16) .
C62 H62A 0.9900 .
C62 H62B 0.9900 .
C63 C64 1.33(2) .
C63 H63A 0.9900 .
C63 H63B 0.9900 .
C64 C65 1.49(2) .
C64 H64A 0.9900 .
C64 H64B 0.9900 .
C65 C66 1.514(19) .
C65 H65A 0.9900 .
C65 H65B 0.9900 .
C66 H66A 0.9900 .
C66 H66B 0.9900 .

loop_
_geom_torsion_atom_site_label_1
_geom_torsion_atom_site_label_2
_geom_torsion_atom_site_label_3
_geom_torsion_atom_site_label_4
_geom_torsion
_geom_torsion_site_symmetry_1
_geom_torsion_site_symmetry_4
C1 C11 C12 C13 1.0(13) . .
C34 C11 C12 C13 178.9(8) 7_556 .
C1 C11 C12 C34 -177.0(8) . .
C34 C11 C12 C34 0.9(13) 7_556 .
C34 C12 C13 C14 1.7(12) . .
C11 C12 C13 C14 -176.3(8) . .
C12 C13 C14 N15 178.2(8) . .
C12 C13 C14 C32 -0.5(12) . .
C13 C14 N15 C16 -175.3(8) . .
C32 C14 N15 C16 3.4(12) . .
C14 N15 C16 C30 -3.4(12) . .
C14 N15 C16 C17 179.7(7) . .
N15 C16 C17 C18 29.5(12) . .
C30 C16 C17 C18 -147.3(9) . .
N15 C16 C17 C22 -139.8(9) . .
C30 C16 C17 C22 43.4(13) . .
C22 C17 C18 C19 -2.1(15) . .
C16 C17 C18 C19 -171.8(9) . .
C17 C18 C19 C20 1.1(17) . .
C18 C19 C20 C21 2.3(17) . .
C19 C20 C21 C22 -4.7(17) . .
C20 C21 C22 C17 3.6(15) . .
C20 C21 C22 C23 -174.6(11) . .
C18 C17 C22 C21 -0.3(13) . .
C16 C17 C22 C21 169.2(9) . .
C18 C17 C22 C23 177.9(10) . .
C16 C17 C22 C23 -12.7(15) . .
C21 C22 C23 O23 -42.2(14) . .
C17 C22 C23 O23 139.7(10) . .
C21 C22 C23 C24 129.5(10) . .
C17 C22 C23 C24 -48.6(14) . .
O23 C23 C24 C25 41.6(14) . .
C22 C23 C24 C25 -130.3(10) . .
O23 C23 C24 C29 -137.9(10) . .
C22 C23 C24 C29 50.2(13) . .
C29 C24 C25 C26 -3.8(15) . .
C23 C24 C25 C26 176.6(10) . .
C24 C25 C26 C27 2.6(17) . .
C25 C26 C27 C28 -0.3(16) . .
C26 C27 C28 C29 -0.8(15) . .
C27 C28 C29 C24 -0.4(14) . .
C27 C28 C29 C30 173.4(9) . .
C25 C24 C29 C28 2.7(14) . .
C23 C24 C29 C28 -177.8(9) . .
C25 C24 C29 C30 -170.7(9) . .
C23 C24 C29 C30 8.8(14) . .
N15 C16 C30 N31 1.6(14) . .
C17 C16 C30 N31 178.1(8) . .
N15 C16 C30 C29 -178.6(9) . .
C17 C16 C30 C29 -2.1(14) . .
C28 C29 C30 N31 -33.0(12) . .
C24 C29 C30 N31 140.3(9) . .
C28 C29 C30 C16 147.1(10) . .
C24 C29 C30 C16 -39.6(14) . .
C16 C30 N31 C32 0.5(12) . .
C29 C30 N31 C32 -179.4(8) . .
N15 C14 C32 C33 179.8(8) . .
C13 C14 C32 C33 -1.6(13) . .
N15 C14 C32 N31 -1.5(13) . .
C13 C14 C32 N31 177.1(8) . .
C30 N31 C32 C33 178.3(8) . .
C30 N31 C32 C14 -0.4(12) . .
C14 C32 C33 C34 2.3(13) . .
N31 C32 C33 C34 -176.4(8) . .
C32 C33 C34 C12 -1.0(12) . .
C32 C33 C34 C11 177.0(8) . 7_556
C13 C12 C34 C33 -1.0(12) . .
C11 C12 C34 C33 177.0(8) . .
C13 C12 C34 C11 -178.9(8) . 7_556
C11 C12 C34 C11 -0.9(13) . 7_556
C2 Si1 C41 C46 54.4(9) . .
C61 Si1 C41 C46 166.9(8) . .
C51 Si1 C41 C46 -60.9(10) . .
C2 Si1 C41 C42 -69.5(9) . .
C61 Si1 C41 C42 43.0(10) . .
C51 Si1 C41 C42 175.2(8) . .
C46 C41 C42 C43 52.6(13) . .
Si1 C41 C42 C43 178.1(9) . .
C41 C42 C43 C44 -54.4(14) . .
C42 C43 C44 C45 55.0(15) . .
C43 C44 C45 C46 -53.0(15) . .
C42 C41 C46 C45 -50.7(12) . .
Si1 C41 C46 C45 -175.9(9) . .
C44 C45 C46 C41 52.1(15) . .
C2 Si1 C51 C52 -167.4(10) . .
C61 Si1 C51 C52 75.1(11) . .
C41 Si1 C51 C52 -54.7(11) . .
C2 Si1 C51 C56 60.2(11) . .
C61 Si1 C51 C56 -57.4(11) . .
C41 Si1 C51 C56 172.9(9) . .
C56 C51 C52 C53 -52.1(17) . .
Si1 C51 C52 C53 173.2(12) . .
C51 C52 C53 C54 54(2) . .
C52 C53 C54 C55 -55(2) . .
C53 C54 C55 C56 55(2) . .
C54 C55 C56 C51 -53.5(18) . .
C52 C51 C56 C55 52.3(16) . .
Si1 C51 C56 C55 -172.8(10) . .
C2 Si1 C61 C66 -42.8(16) . .
C51 Si1 C61 C66 76.6(16) . .
C41 Si1 C61 C66 -154.9(15) . .
C2 Si1 C61 C62 166.3(8) . .
C51 Si1 C61 C62 -74.4(10) . .
C41 Si1 C61 C62 54.2(10) . .
C66 C61 C62 C63 32.2(19) . .
Si1 C61 C62 C63 -175.1(9) . .
C61 C62 C63 C64 -33(2) . .
C62 C63 C64 C65 39(3) . .
C63 C64 C65 C66 -41(3) . .
C62 C61 C66 C65 -38(2) . .
Si1 C61 C66 C65 171.3(13) . .
C64 C65 C66 C61 40(3) . .
